data_1567868
loop_
_publ_author_name
'Morvan, Jennifer'
'Vermersch, Fran\,cois'
'Lorkowski, Jan'
'Talcik, Jakub'
'Vives, Thomas'
'Roisnel, Thierry'
'Cr\'evisy, Christophe'
'Vanthuyne, Nicolas'
'Bertrand, Guy'
'Jazzar, Rodolphe'
'Mauduit, Marc'

_publ_section_title
;
 Cyclic(alkyl)(amino)carbene ruthenium complexes for Z-stereoselective
 (asymmetric) olefin metathesis
;
_journal_issue 2
_journal_name_full 'Catalysis Science &amp; Technology'
_journal_page_first 381
_journal_page_last 388
_journal_paper_doi 10.1039/D2CY01795D
_journal_volume 13
_journal_year 2023
_chemical_compound_source 'synthesis as described'
_chemical_formula_moiety 'C31 H43 Cl2 N O Ru'
_chemical_formula_sum 'C31 H43 Cl2 N O Ru'
_chemical_formula_weight 617.63
_space_group_crystal_system monoclinic
_space_group_IT_number 14
_space_group_name_Hall '-P 2yn'
_space_group_name_H-M_alt 'P 1 21/n 1'
_atom_sites_solution_hydrogens geom
_atom_sites_solution_primary dual
_atom_sites_solution_secondary difmap
_audit_update_record
;
2022-05-11 deposited with the CCDC.	2022-10-25 downloaded from the CCDC.
;
_cell_angle_alpha 90
_cell_angle_beta 95.479(4)
_cell_angle_gamma 90
_cell_formula_units_Z 4
_cell_length_a 8.8604(9)
_cell_length_b 17.881(2)
_cell_length_c 18.3060(19)
_cell_measurement_reflns_used 9945
_cell_measurement_temperature 150(2)
_cell_measurement_theta_max 27.4681
_cell_measurement_theta_min 2.2780
_cell_measurement_wavelength 0.710730
_cell_volume 2887.0(5)
_computing_cell_refinement 'APEX3 (Bruker, 2015)'
_computing_data_collection 'Bruker APEX3 (Bruker, 2015)'
_computing_data_reduction 'SAINT (Bruker, 2014)'
_computing_molecular_graphics
;
   'SXGRAPH (L. Farrugia, 1999), Mercury (CSD, 2020)'
;
_computing_publication_material 'CRYSCALC (T. Roisnel, local program, 2021)'
_computing_structure_refinement 'SHELXL-2019_2 (Sheldrick, 2019)'
_computing_structure_solution 'SHELXT (Sheldrick, 2015)'
_diffrn_ambient_temperature 150(2)
_diffrn_detector CMOS-PHOTON70
_diffrn_measured_fraction_theta_full 0.998
_diffrn_measured_fraction_theta_max 0.992
_diffrn_measurement_device_type 'D8 VENTURE Bruker AXS'
_diffrn_measurement_method 'rotation images'
_diffrn_orient_matrix_UB_11 -0.0782971
_diffrn_orient_matrix_UB_12 -0.0375220
_diffrn_orient_matrix_UB_13 -0.0183742
_diffrn_orient_matrix_UB_21 0.0704136
_diffrn_orient_matrix_UB_22 -0.0414682
_diffrn_orient_matrix_UB_23 0.0171276
_diffrn_orient_matrix_UB_31 -0.0420287
_diffrn_orient_matrix_UB_32 0.0004266
_diffrn_orient_matrix_UB_33 0.0487911
_diffrn_radiation_monochromator 'multilayer monochromator'
_diffrn_radiation_probe x-ray
_diffrn_radiation_source 'Incoatec microfocus sealed tube'
_diffrn_radiation_type MoK\a
_diffrn_radiation_wavelength 0.71073
_diffrn_reflns_av_R_equivalents 0.0401
_diffrn_reflns_av_unetI/netI 0.0397
_diffrn_reflns_limit_h_max 11
_diffrn_reflns_limit_h_min -11
_diffrn_reflns_limit_k_max 23
_diffrn_reflns_limit_k_min -23
_diffrn_reflns_limit_l_max 19
_diffrn_reflns_limit_l_min -23
_diffrn_reflns_number 22225
_diffrn_reflns_theta_full 25.242
_diffrn_reflns_theta_max 27.508
_diffrn_reflns_theta_min 2.235
_diffrn_source_current 1.00
_diffrn_source_power 50.0
_diffrn_source_voltage 50.00
_exptl_absorpt_coefficient_mu 0.753
_exptl_absorpt_correction_T_max 0.963
_exptl_absorpt_correction_T_min 0.840
_exptl_absorpt_correction_type multi-scan
_exptl_absorpt_process_details
;
  [Sheldrick, G.M. (2014). SADABS Bruker AXS Inc., Madison, Wisconsin, USA]
;
_exptl_crystal_colour green
_exptl_crystal_density_diffrn 1.421
_exptl_crystal_description block
_exptl_crystal_F_000 1288
_exptl_crystal_size_max 0.190
_exptl_crystal_size_mid 0.130
_exptl_crystal_size_min 0.050
_refine_diff_density_max 0.751
_refine_diff_density_min -0.480
_refine_diff_density_rms 0.076
_refine_ls_extinction_method none
_refine_ls_goodness_of_fit_ref 0.959
_refine_ls_hydrogen_treatment constr
_refine_ls_matrix_type full
_refine_ls_number_parameters 333
_refine_ls_number_reflns 6584
_refine_ls_number_restraints 0
_refine_ls_restrained_S_all 0.959
_refine_ls_R_factor_all 0.0401
_refine_ls_R_factor_gt 0.0315
_refine_ls_shift/su_max 0.001
_refine_ls_shift/su_mean 0.000
_refine_ls_structure_factor_coef Fsqd
_refine_ls_weighting_details 'w=1/[\s^2^(Fo^2^)+(0.0255P)^2^+3.6957P] where P=(Fo^2^+2Fc^2^)/3'
_refine_ls_weighting_scheme calc
_refine_ls_wR_factor_gt 0.0688
_refine_ls_wR_factor_ref 0.0733
_reflns_number_gt 5625
_reflns_number_total 6584
_reflns_threshold_expression >2sigma(I)
_cod_data_source_file d2cy01795d2.cif
_cod_data_source_block JM829
_cod_depositor_comments 'Adding full bibliography for 1567867--1567872.cif.'
_cod_original_sg_symbol_H-M 'P 21/n'
_cod_database_code 1567868

loop_
_space_group_symop_operation_xyz
'x, y, z'
'-x+1/2, y+1/2, -z+1/2'
'-x, -y, -z'
'x-1/2, -y-1/2, z-1/2'

loop_
_atom_site_label
_atom_site_type_symbol
_atom_site_fract_x
_atom_site_fract_y
_atom_site_fract_z
_atom_site_U_iso_or_equiv
_atom_site_adp_type
_atom_site_occupancy
_atom_site_site_symmetry_order
_atom_site_calc_flag
_atom_site_refinement_flags_posn
_atom_site_refinement_flags_adp
_atom_site_refinement_flags_occupancy
_atom_site_disorder_assembly
_atom_site_disorder_group
Ru1 Ru 0.47500(2) 0.28328(2) 0.25509(2) 0.01610(6) Uani 1 1 d . . . . .
Cl1 Cl 0.25891(6) 0.34868(3) 0.20807(3) 0.02513(13) Uani 1 1 d . . . . .
Cl2 Cl 0.70426(6) 0.22106(3) 0.24637(3) 0.02657(13) Uani 1 1 d . . . . .
C1 C 0.5105(2) 0.33118(12) 0.34341(13) 0.0199(4) Uani 1 1 d . . . . .
H1 H 0.488365 0.306740 0.387214 0.024 Uiso 1 1 calc R U . . .
C2 C 0.5721(2) 0.40606(12) 0.34673(12) 0.0174(4) Uani 1 1 d . . . . .
C3 C 0.5816(2) 0.44814(12) 0.41091(13) 0.0204(5) Uani 1 1 d . . . . .
H3 H 0.547076 0.427507 0.454146 0.024 Uiso 1 1 calc R U . . .
C4 C 0.6410(3) 0.51982(13) 0.41236(13) 0.0226(5) Uani 1 1 d . . . . .
H4 H 0.646172 0.548535 0.456197 0.027 Uiso 1 1 calc R U . . .
C5 C 0.6926(3) 0.54932(12) 0.34934(13) 0.0221(5) Uani 1 1 d . . . . .
H5 H 0.733775 0.598413 0.350486 0.027 Uiso 1 1 calc R U . . .
C6 C 0.6856(2) 0.50862(12) 0.28465(13) 0.0200(4) Uani 1 1 d . . . . .
H6 H 0.722641 0.529253 0.241997 0.024 Uiso 1 1 calc R U . . .
C7 C 0.6236(2) 0.43736(12) 0.28309(12) 0.0173(4) Uani 1 1 d . . . . .
O8 O 0.60500(18) 0.39120(8) 0.22314(8) 0.0202(3) Uani 1 1 d . . . . .
C9 C 0.6750(3) 0.41172(14) 0.15639(13) 0.0255(5) Uani 1 1 d . . . . .
H9 H 0.654062 0.465664 0.145108 0.031 Uiso 1 1 calc R U . . .
C10 C 0.5983(3) 0.36445(16) 0.09586(14) 0.0340(6) Uani 1 1 d . . . . .
H10A H 0.616630 0.311471 0.107184 0.051 Uiso 1 1 calc R U . . .
H10B H 0.639227 0.376793 0.049467 0.051 Uiso 1 1 calc R U . . .
H10C H 0.488974 0.374275 0.091469 0.051 Uiso 1 1 calc R U . . .
C11 C 0.8451(3) 0.39979(16) 0.16865(15) 0.0338(6) Uani 1 1 d . . . . .
H11A H 0.886838 0.430145 0.210351 0.051 Uiso 1 1 calc R U . . .
H11B H 0.891971 0.414666 0.124519 0.051 Uiso 1 1 calc R U . . .
H11C H 0.866202 0.346846 0.179006 0.051 Uiso 1 1 calc R U . . .
C21 C 0.3569(2) 0.19695(11) 0.28030(12) 0.0169(4) Uani 1 1 d . . . . .
C22 C 0.3126(2) 0.13802(12) 0.22106(12) 0.0184(4) Uani 1 1 d . . . . .
C23 C 0.2898(3) 0.17279(13) 0.14392(13) 0.0231(5) Uani 1 1 d . . . . .
H23A H 0.204430 0.208684 0.142024 0.028 Uiso 1 1 calc R U . . .
H23B H 0.382182 0.200884 0.134433 0.028 Uiso 1 1 calc R U . . .
C24 C 0.2568(3) 0.11414(15) 0.08401(14) 0.0300(6) Uani 1 1 d . . . . .
H24A H 0.158781 0.089610 0.090361 0.036 Uiso 1 1 calc R U . . .
H24B H 0.247849 0.139010 0.035474 0.036 Uiso 1 1 calc R U . . .
C25 C 0.3809(3) 0.05519(16) 0.08612(14) 0.0334(6) Uani 1 1 d . . . . .
H25A H 0.352199 0.016207 0.048969 0.040 Uiso 1 1 calc R U . . .
H25B H 0.476464 0.078598 0.073767 0.040 Uiso 1 1 calc R U . . .
C26 C 0.4057(3) 0.01938(13) 0.16154(14) 0.0284(5) Uani 1 1 d . . . . .
H26A H 0.491004 -0.016488 0.162502 0.034 Uiso 1 1 calc R U . . .
H26B H 0.313646 -0.008646 0.171681 0.034 Uiso 1 1 calc R U . . .
C27 C 0.4410(3) 0.07884(12) 0.22105(13) 0.0227(5) Uani 1 1 d . . . . .
H27A H 0.537219 0.104185 0.212821 0.027 Uiso 1 1 calc R U . . .
H27B H 0.454568 0.054208 0.269664 0.027 Uiso 1 1 calc R U . . .
C28 C 0.1670(3) 0.10464(13) 0.24658(13) 0.0222(5) Uani 1 1 d . . . . .
H28A H 0.076922 0.131743 0.223954 0.027 Uiso 1 1 calc R U . . .
H28B H 0.157557 0.051216 0.232696 0.027 Uiso 1 1 calc R U . . .
C29 C 0.1801(3) 0.11325(12) 0.33032(13) 0.0208(5) Uani 1 1 d . . . . .
C30 C 0.2397(3) 0.04367(13) 0.37215(15) 0.0308(6) Uani 1 1 d . . . . .
H30A H 0.166159 0.002897 0.363640 0.046 Uiso 1 1 calc R U . . .
H30B H 0.254519 0.054878 0.424750 0.046 Uiso 1 1 calc R U . . .
H30C H 0.336496 0.028609 0.354890 0.046 Uiso 1 1 calc R U . . .
C31 C 0.0285(3) 0.13327(14) 0.35832(14) 0.0277(5) Uani 1 1 d . . . . .
H31A H -0.039535 0.090012 0.352859 0.042 Uiso 1 1 calc R U . . .
H31B H -0.017092 0.175355 0.329886 0.042 Uiso 1 1 calc R U . . .
H31C H 0.044793 0.147312 0.410226 0.042 Uiso 1 1 calc R U . . .
N32 N 0.2914(2) 0.17783(9) 0.34005(10) 0.0162(4) Uani 1 1 d . . . . .
C33 C 0.3217(2) 0.21172(12) 0.41157(12) 0.0182(4) Uani 1 1 d . . . . .
C34 C 0.2293(3) 0.27001(12) 0.43224(13) 0.0201(5) Uani 1 1 d . . . . .
C35 C 0.2594(3) 0.29897(13) 0.50273(14) 0.0254(5) Uani 1 1 d . . . . .
H35 H 0.196357 0.337446 0.518769 0.030 Uiso 1 1 calc R U . . .
C36 C 0.3791(3) 0.27291(14) 0.54989(14) 0.0294(5) Uani 1 1 d . . . . .
H36 H 0.396114 0.292513 0.598202 0.035 Uiso 1 1 calc R U . . .
C37 C 0.4736(3) 0.21844(14) 0.52665(14) 0.0281(5) Uani 1 1 d . . . . .
H37 H 0.557602 0.202111 0.558819 0.034 Uiso 1 1 calc R U . . .
C38 C 0.4486(3) 0.18685(12) 0.45714(13) 0.0224(5) Uani 1 1 d . . . . .
C39 C 0.1114(3) 0.30795(13) 0.37954(14) 0.0264(5) Uani 1 1 d . . . . .
H39A H 0.094810 0.276955 0.334679 0.032 Uiso 1 1 calc R U . . .
H39B H 0.152378 0.356700 0.365087 0.032 Uiso 1 1 calc R U . . .
C40 C -0.0410(3) 0.32142(17) 0.40897(17) 0.0408(7) Uani 1 1 d . . . . .
H40A H -0.082898 0.273674 0.423889 0.061 Uiso 1 1 calc R U . . .
H40B H -0.110873 0.344275 0.370586 0.061 Uiso 1 1 calc R U . . .
H40C H -0.027631 0.355001 0.451402 0.061 Uiso 1 1 calc R U . . .
C41A C 0.5640(3) 0.13323(16) 0.42991(16) 0.0380(7) Uani 0.5 1 d . . P A 1
H41A H 0.514123 0.084049 0.421296 0.046 Uiso 0.5 1 calc R U P A 1
H41B H 0.590996 0.151660 0.381849 0.046 Uiso 0.5 1 calc R U P A 1
C42A C 0.7044(8) 0.1215(5) 0.4770(4) 0.0567(15) Uani 0.5 1 d . . P A 1
H42A H 0.768867 0.085997 0.453544 0.085 Uiso 0.5 1 calc R U P A 1
H42B H 0.757896 0.169206 0.484797 0.085 Uiso 0.5 1 calc R U P A 1
H42C H 0.680719 0.101327 0.524401 0.085 Uiso 0.5 1 calc R U P A 1
C41B C 0.5640(3) 0.13323(16) 0.42991(16) 0.0380(7) Uani 0.5 1 d . . P A 2
H41C H 0.512776 0.105009 0.388098 0.046 Uiso 0.5 1 calc R U P A 2
H41D H 0.644415 0.163630 0.410350 0.046 Uiso 0.5 1 calc R U P A 2
C42B C 0.6374(9) 0.0795(5) 0.4806(4) 0.0567(15) Uani 0.5 1 d . . P A 2
H42D H 0.708170 0.049071 0.455207 0.085 Uiso 0.5 1 calc R U P A 2
H42E H 0.693002 0.105919 0.521631 0.085 Uiso 0.5 1 calc R U P A 2
H42F H 0.560670 0.046989 0.499262 0.085 Uiso 0.5 1 calc R U P A 2

loop_
_atom_site_aniso_label
_atom_site_aniso_U_11
_atom_site_aniso_U_22
_atom_site_aniso_U_33
_atom_site_aniso_U_23
_atom_site_aniso_U_13
_atom_site_aniso_U_12
Ru1 0.01667(9) 0.01334(8) 0.01803(10) -0.00121(7) 0.00026(6) -0.00031(6)
Cl1 0.0224(3) 0.0220(3) 0.0304(3) 0.0051(2) -0.0006(2) 0.0044(2)
Cl2 0.0195(3) 0.0215(3) 0.0384(3) -0.0056(2) 0.0014(2) 0.0020(2)
C1 0.0213(11) 0.0178(10) 0.0206(11) 0.0005(9) 0.0012(9) -0.0010(8)
C2 0.0141(10) 0.0163(10) 0.0213(11) -0.0015(8) -0.0007(8) 0.0007(8)
C3 0.0195(11) 0.0204(11) 0.0215(12) -0.0004(9) 0.0031(9) -0.0010(8)
C4 0.0221(11) 0.0218(11) 0.0238(12) -0.0073(9) 0.0018(9) -0.0010(9)
C5 0.0206(11) 0.0139(10) 0.0318(13) -0.0038(9) 0.0018(9) -0.0029(8)
C6 0.0179(11) 0.0186(10) 0.0238(12) 0.0018(9) 0.0036(9) -0.0007(8)
C7 0.0158(10) 0.0171(10) 0.0188(11) -0.0020(8) 0.0012(8) 0.0016(8)
O8 0.0246(8) 0.0182(7) 0.0182(8) -0.0036(6) 0.0052(6) -0.0043(6)
C9 0.0313(13) 0.0258(12) 0.0209(12) -0.0012(10) 0.0097(10) 0.0001(10)
C10 0.0387(15) 0.0414(15) 0.0224(13) -0.0055(11) 0.0060(11) -0.0020(12)
C11 0.0302(14) 0.0383(15) 0.0349(15) -0.0117(12) 0.0133(11) -0.0058(11)
C21 0.0167(10) 0.0145(10) 0.0185(11) -0.0005(8) -0.0029(8) 0.0045(8)
C22 0.0196(11) 0.0168(10) 0.0183(11) -0.0018(8) -0.0015(8) -0.0005(8)
C23 0.0245(12) 0.0242(11) 0.0200(12) 0.0005(9) -0.0017(9) -0.0037(9)
C24 0.0330(14) 0.0358(14) 0.0207(13) -0.0058(11) -0.0012(10) -0.0091(11)
C25 0.0357(15) 0.0384(15) 0.0264(14) -0.0145(11) 0.0048(11) -0.0046(11)
C26 0.0300(13) 0.0216(11) 0.0335(14) -0.0119(10) 0.0033(11) -0.0026(10)
C27 0.0259(12) 0.0164(10) 0.0253(13) -0.0061(9) 0.0005(9) 0.0010(9)
C28 0.0217(11) 0.0225(11) 0.0222(12) -0.0044(9) 0.0006(9) -0.0054(9)
C29 0.0226(11) 0.0175(10) 0.0221(12) -0.0025(9) 0.0010(9) -0.0053(9)
C30 0.0430(15) 0.0171(11) 0.0320(14) 0.0032(10) 0.0028(12) -0.0014(10)
C31 0.0230(12) 0.0304(13) 0.0305(14) -0.0051(10) 0.0069(10) -0.0077(10)
N32 0.0175(9) 0.0127(8) 0.0178(9) -0.0012(7) -0.0010(7) -0.0002(7)
C33 0.0227(11) 0.0135(10) 0.0182(11) -0.0001(8) 0.0008(8) -0.0030(8)
C34 0.0228(11) 0.0148(10) 0.0233(12) 0.0010(8) 0.0053(9) -0.0031(8)
C35 0.0322(13) 0.0187(11) 0.0265(13) -0.0051(9) 0.0098(10) -0.0025(9)
C36 0.0399(15) 0.0278(13) 0.0201(12) -0.0053(10) 0.0010(10) -0.0100(11)
C37 0.0330(13) 0.0270(12) 0.0228(12) 0.0008(10) -0.0057(10) -0.0049(10)
C38 0.0261(12) 0.0179(10) 0.0226(12) 0.0011(9) -0.0017(9) -0.0009(9)
C39 0.0266(12) 0.0209(11) 0.0321(14) 0.0014(10) 0.0049(10) 0.0062(9)
C40 0.0311(15) 0.0426(16) 0.0491(18) -0.0088(14) 0.0064(13) 0.0121(12)
C41A 0.0366(15) 0.0372(15) 0.0375(16) -0.0072(12) -0.0102(12) 0.0170(12)
C42A 0.049(4) 0.071(5) 0.048(3) -0.015(3) -0.007(3) 0.021(3)
C41B 0.0366(15) 0.0372(15) 0.0375(16) -0.0072(12) -0.0102(12) 0.0170(12)
C42B 0.049(4) 0.071(5) 0.048(3) -0.015(3) -0.007(3) 0.021(3)

loop_
_atom_type_symbol
_atom_type_description
_atom_type_scat_dispersion_real
_atom_type_scat_dispersion_imag
_atom_type_scat_source
C C 0.0033 0.0016 'International Tables Vol C Tables 4.2.6.8 and 6.1.1.4'
H H 0.0000 0.0000 'International Tables Vol C Tables 4.2.6.8 and 6.1.1.4'
Cl Cl 0.1484 0.1585 'International Tables Vol C Tables 4.2.6.8 and 6.1.1.4'
N N 0.0061 0.0033 'International Tables Vol C Tables 4.2.6.8 and 6.1.1.4'
O O 0.0106 0.0060 'International Tables Vol C Tables 4.2.6.8 and 6.1.1.4'
Ru Ru -1.2594 0.8363 'International Tables Vol C Tables 4.2.6.8 and 6.1.1.4'

loop_
_geom_angle_atom_site_label_1
_geom_angle_atom_site_label_2
_geom_angle_atom_site_label_3
_geom_angle
_geom_angle_site_symmetry_1
_geom_angle_site_symmetry_3
_geom_angle_publ_flag
C1 Ru1 C21 102.29(10) . . ?
C1 Ru1 Cl2 101.90(7) . . ?
C21 Ru1 Cl2 97.43(6) . . ?
C1 Ru1 Cl1 99.03(7) . . ?
C21 Ru1 Cl1 92.54(6) . . ?
Cl2 Ru1 Cl1 154.28(2) . . ?
C1 Ru1 O8 77.79(8) . . ?
C21 Ru1 O8 176.83(7) . . ?
Cl2 Ru1 O8 85.64(4) . . ?
Cl1 Ru1 O8 84.33(4) . . ?
C2 C1 Ru1 120.21(17) . . ?
C2 C1 H1 119.9 . . ?
Ru1 C1 H1 119.9 . . ?
C3 C2 C7 119.1(2) . . ?
C3 C2 C1 121.9(2) . . ?
C7 C2 C1 119.0(2) . . ?
C4 C3 C2 120.6(2) . . ?
C4 C3 H3 119.7 . . ?
C2 C3 H3 119.7 . . ?
C3 C4 C5 119.4(2) . . ?
C3 C4 H4 120.3 . . ?
C5 C4 H4 120.3 . . ?
C4 C5 C6 121.3(2) . . ?
C4 C5 H5 119.3 . . ?
C6 C5 H5 119.3 . . ?
C5 C6 C7 119.0(2) . . ?
C5 C6 H6 120.5 . . ?
C7 C6 H6 120.5 . . ?
O8 C7 C6 125.9(2) . . ?
O8 C7 C2 113.57(18) . . ?
C6 C7 C2 120.5(2) . . ?
C7 O8 C9 119.20(17) . . ?
C7 O8 Ru1 108.63(12) . . ?
C9 O8 Ru1 131.94(13) . . ?
O8 C9 C10 106.00(19) . . ?
O8 C9 C11 109.5(2) . . ?
C10 C9 C11 113.7(2) . . ?
O8 C9 H9 109.2 . . ?
C10 C9 H9 109.2 . . ?
C11 C9 H9 109.2 . . ?
C9 C10 H10A 109.5 . . ?
C9 C10 H10B 109.5 . . ?
H10A C10 H10B 109.5 . . ?
C9 C10 H10C 109.5 . . ?
H10A C10 H10C 109.5 . . ?
H10B C10 H10C 109.5 . . ?
C9 C11 H11A 109.5 . . ?
C9 C11 H11B 109.5 . . ?
H11A C11 H11B 109.5 . . ?
C9 C11 H11C 109.5 . . ?
H11A C11 H11C 109.5 . . ?
H11B C11 H11C 109.5 . . ?
N32 C21 C22 107.57(18) . . ?
N32 C21 Ru1 133.29(16) . . ?
C22 C21 Ru1 118.94(15) . . ?
C28 C22 C21 102.56(17) . . ?
C28 C22 C23 113.31(18) . . ?
C21 C22 C23 111.92(18) . . ?
C28 C22 C27 111.83(18) . . ?
C21 C22 C27 109.26(17) . . ?
C23 C22 C27 107.91(19) . . ?
C24 C23 C22 112.4(2) . . ?
C24 C23 H23A 109.1 . . ?
C22 C23 H23A 109.1 . . ?
C24 C23 H23B 109.1 . . ?
C22 C23 H23B 109.1 . . ?
H23A C23 H23B 107.8 . . ?
C25 C24 C23 111.7(2) . . ?
C25 C24 H24A 109.3 . . ?
C23 C24 H24A 109.3 . . ?
C25 C24 H24B 109.3 . . ?
C23 C24 H24B 109.3 . . ?
H24A C24 H24B 107.9 . . ?
C26 C25 C24 110.9(2) . . ?
C26 C25 H25A 109.5 . . ?
C24 C25 H25A 109.5 . . ?
C26 C25 H25B 109.5 . . ?
C24 C25 H25B 109.5 . . ?
H25A C25 H25B 108.0 . . ?
C25 C26 C27 110.8(2) . . ?
C25 C26 H26A 109.5 . . ?
C27 C26 H26A 109.5 . . ?
C25 C26 H26B 109.5 . . ?
C27 C26 H26B 109.5 . . ?
H26A C26 H26B 108.1 . . ?
C26 C27 C22 111.92(19) . . ?
C26 C27 H27A 109.2 . . ?
C22 C27 H27A 109.2 . . ?
C26 C27 H27B 109.2 . . ?
C22 C27 H27B 109.2 . . ?
H27A C27 H27B 107.9 . . ?
C29 C28 C22 106.25(18) . . ?
C29 C28 H28A 110.5 . . ?
C22 C28 H28A 110.5 . . ?
C29 C28 H28B 110.5 . . ?
C22 C28 H28B 110.5 . . ?
H28A C28 H28B 108.7 . . ?
N32 C29 C31 111.42(18) . . ?
N32 C29 C30 111.76(19) . . ?
C31 C29 C30 107.2(2) . . ?
N32 C29 C28 100.36(17) . . ?
C31 C29 C28 112.0(2) . . ?
C30 C29 C28 114.1(2) . . ?
C29 C30 H30A 109.5 . . ?
C29 C30 H30B 109.5 . . ?
H30A C30 H30B 109.5 . . ?
C29 C30 H30C 109.5 . . ?
H30A C30 H30C 109.5 . . ?
H30B C30 H30C 109.5 . . ?
C29 C31 H31A 109.5 . . ?
C29 C31 H31B 109.5 . . ?
H31A C31 H31B 109.5 . . ?
C29 C31 H31C 109.5 . . ?
H31A C31 H31C 109.5 . . ?
H31B C31 H31C 109.5 . . ?
C21 N32 C33 125.38(18) . . ?
C21 N32 C29 115.38(18) . . ?
C33 N32 C29 119.21(17) . . ?
C34 C33 C38 122.0(2) . . ?
C34 C33 N32 119.62(19) . . ?
C38 C33 N32 118.29(19) . . ?
C35 C34 C33 117.5(2) . . ?
C35 C34 C39 118.9(2) . . ?
C33 C34 C39 123.2(2) . . ?
C36 C35 C34 121.4(2) . . ?
C36 C35 H35 119.3 . . ?
C34 C35 H35 119.3 . . ?
C37 C36 C35 119.9(2) . . ?
C37 C36 H36 120.1 . . ?
C35 C36 H36 120.1 . . ?
C36 C37 C38 121.4(2) . . ?
C36 C37 H37 119.3 . . ?
C38 C37 H37 119.3 . . ?
C37 C38 C33 117.5(2) . . ?
C37 C38 C41B 120.2(2) . . ?
C33 C38 C41B 122.0(2) . . ?
C37 C38 C41A 120.2(2) . . ?
C33 C38 C41A 122.0(2) . . ?
C34 C39 C40 115.3(2) . . ?
C34 C39 H39A 108.4 . . ?
C40 C39 H39A 108.4 . . ?
C34 C39 H39B 108.4 . . ?
C40 C39 H39B 108.4 . . ?
H39A C39 H39B 107.5 . . ?
C39 C40 H40A 109.5 . . ?
C39 C40 H40B 109.5 . . ?
H40A C40 H40B 109.5 . . ?
C39 C40 H40C 109.5 . . ?
H40A C40 H40C 109.5 . . ?
H40B C40 H40C 109.5 . . ?
C42A C41A C38 117.3(4) . . ?
C42A C41A H41A 108.0 . . ?
C38 C41A H41A 108.0 . . ?
C42A C41A H41B 108.0 . . ?
C38 C41A H41B 108.0 . . ?
H41A C41A H41B 107.2 . . ?
C41A C42A H42A 109.5 . . ?
C41A C42A H42B 109.5 . . ?
H42A C42A H42B 109.5 . . ?
C41A C42A H42C 109.5 . . ?
H42A C42A H42C 109.5 . . ?
H42B C42A H42C 109.5 . . ?
C42B C41B C38 119.0(4) . . ?
C42B C41B H41C 107.6 . . ?
C38 C41B H41C 107.6 . . ?
C42B C41B H41D 107.6 . . ?
C38 C41B H41D 107.6 . . ?
H41C C41B H41D 107.0 . . ?
C41B C42B H42D 109.5 . . ?
C41B C42B H42E 109.5 . . ?
H42D C42B H42E 109.5 . . ?
C41B C42B H42F 109.5 . . ?
H42D C42B H42F 109.5 . . ?
H42E C42B H42F 109.5 . . ?

loop_
_geom_bond_atom_site_label_1
_geom_bond_atom_site_label_2
_geom_bond_distance
_geom_bond_site_symmetry_2
_geom_bond_publ_flag
Ru1 C1 1.830(2) . ?
Ru1 C21 1.945(2) . ?
Ru1 Cl2 2.3349(6) . ?
Ru1 Cl1 2.3366(6) . ?
Ru1 O8 2.3497(15) . ?
C1 C2 1.445(3) . ?
C1 H1 0.9500 . ?
C2 C3 1.391(3) . ?
C2 C7 1.407(3) . ?
C3 C4 1.385(3) . ?
C3 H3 0.9500 . ?
C4 C5 1.386(3) . ?
C4 H4 0.9500 . ?
C5 C6 1.386(3) . ?
C5 H5 0.9500 . ?
C6 C7 1.387(3) . ?
C6 H6 0.9500 . ?
C7 O8 1.371(3) . ?
O8 C9 1.469(3) . ?
C9 C10 1.504(3) . ?
C9 C11 1.517(4) . ?
C9 H9 1.0000 . ?
C10 H10A 0.9800 . ?
C10 H10B 0.9800 . ?
C10 H10C 0.9800 . ?
C11 H11A 0.9800 . ?
C11 H11B 0.9800 . ?
C11 H11C 0.9800 . ?
C21 N32 1.331(3) . ?
C21 C22 1.536(3) . ?
C22 C28 1.535(3) . ?
C22 C23 1.538(3) . ?
C22 C27 1.553(3) . ?
C23 C24 1.525(3) . ?
C23 H23A 0.9900 . ?
C23 H23B 0.9900 . ?
C24 C25 1.521(4) . ?
C24 H24A 0.9900 . ?
C24 H24B 0.9900 . ?
C25 C26 1.519(4) . ?
C25 H25A 0.9900 . ?
C25 H25B 0.9900 . ?
C26 C27 1.533(3) . ?
C26 H26A 0.9900 . ?
C26 H26B 0.9900 . ?
C27 H27A 0.9900 . ?
C27 H27B 0.9900 . ?
C28 C29 1.534(3) . ?
C28 H28A 0.9900 . ?
C28 H28B 0.9900 . ?
C29 N32 1.518(3) . ?
C29 C31 1.525(3) . ?
C29 C30 1.528(3) . ?
C30 H30A 0.9800 . ?
C30 H30B 0.9800 . ?
C30 H30C 0.9800 . ?
C31 H31A 0.9800 . ?
C31 H31B 0.9800 . ?
C31 H31C 0.9800 . ?
N32 C33 1.444(3) . ?
C33 C34 1.400(3) . ?
C33 C38 1.407(3) . ?
C34 C35 1.392(3) . ?
C34 C39 1.513(3) . ?
C35 C36 1.383(4) . ?
C35 H35 0.9500 . ?
C36 C37 1.378(4) . ?
C36 H36 0.9500 . ?
C37 C38 1.390(3) . ?
C37 H37 0.9500 . ?
C38 C41B 1.520(3) . ?
C38 C41A 1.520(3) . ?
C39 C40 1.520(4) . ?
C39 H39A 0.9900 . ?
C39 H39B 0.9900 . ?
C40 H40A 0.9800 . ?
C40 H40B 0.9800 . ?
C40 H40C 0.9800 . ?
C41A C42A 1.460(7) . ?
C41A H41A 0.9900 . ?
C41A H41B 0.9900 . ?
C42A H42A 0.9800 . ?
C42A H42B 0.9800 . ?
C42A H42C 0.9800 . ?
C41B C42B 1.446(8) . ?
C41B H41C 0.9900 . ?
C41B H41D 0.9900 . ?
C42B H42D 0.9800 . ?
C42B H42E 0.9800 . ?
C42B H42F 0.9800 . ?

loop_
_geom_torsion_atom_site_label_1
_geom_torsion_atom_site_label_2
_geom_torsion_atom_site_label_3
_geom_torsion_atom_site_label_4
_geom_torsion
_geom_torsion_site_symmetry_1
_geom_torsion_site_symmetry_2
_geom_torsion_site_symmetry_3
_geom_torsion_site_symmetry_4
_geom_torsion_publ_flag
C21 Ru1 C1 C2 -168.69(17) . . . . ?
Cl2 Ru1 C1 C2 90.88(17) . . . . ?
Cl1 Ru1 C1 C2 -74.07(17) . . . . ?
O8 Ru1 C1 C2 8.07(16) . . . . ?
Ru1 C1 C2 C3 171.14(17) . . . . ?
Ru1 C1 C2 C7 -8.7(3) . . . . ?
C7 C2 C3 C4 -0.1(3) . . . . ?
C1 C2 C3 C4 -179.9(2) . . . . ?
C2 C3 C4 C5 -0.7(3) . . . . ?
C3 C4 C5 C6 0.3(3) . . . . ?
C4 C5 C6 C7 0.8(3) . . . . ?
C5 C6 C7 O8 178.2(2) . . . . ?
C5 C6 C7 C2 -1.6(3) . . . . ?
C3 C2 C7 O8 -178.57(19) . . . . ?
C1 C2 C7 O8 1.2(3) . . . . ?
C3 C2 C7 C6 1.2(3) . . . . ?
C1 C2 C7 C6 -179.0(2) . . . . ?
C6 C7 O8 C9 9.7(3) . . . . ?
C2 C7 O8 C9 -170.49(19) . . . . ?
C6 C7 O8 Ru1 -175.23(18) . . . . ?
C2 C7 O8 Ru1 4.6(2) . . . . ?
C7 O8 C9 C10 -163.7(2) . . . . ?
Ru1 O8 C9 C10 22.6(3) . . . . ?
C7 O8 C9 C11 73.2(2) . . . . ?
Ru1 O8 C9 C11 -100.5(2) . . . . ?
N32 C21 C22 C28 22.3(2) . . . . ?
Ru1 C21 C22 C28 -153.25(15) . . . . ?
N32 C21 C22 C23 144.03(19) . . . . ?
Ru1 C21 C22 C23 -31.5(2) . . . . ?
N32 C21 C22 C27 -96.5(2) . . . . ?
Ru1 C21 C22 C27 88.0(2) . . . . ?
C28 C22 C23 C24 -68.7(3) . . . . ?
C21 C22 C23 C24 175.91(19) . . . . ?
C27 C22 C23 C24 55.7(2) . . . . ?
C22 C23 C24 C25 -56.3(3) . . . . ?
C23 C24 C25 C26 55.1(3) . . . . ?
C24 C25 C26 C27 -55.7(3) . . . . ?
C25 C26 C27 C22 57.8(3) . . . . ?
C28 C22 C27 C26 68.7(3) . . . . ?
C21 C22 C27 C26 -178.43(19) . . . . ?
C23 C22 C27 C26 -56.5(2) . . . . ?
C21 C22 C28 C29 -28.3(2) . . . . ?
C23 C22 C28 C29 -149.12(19) . . . . ?
C27 C22 C28 C29 88.7(2) . . . . ?
C22 C28 C29 N32 23.5(2) . . . . ?
C22 C28 C29 C31 141.78(19) . . . . ?
C22 C28 C29 C30 -96.2(2) . . . . ?
C22 C21 N32 C33 170.18(18) . . . . ?
Ru1 C21 N32 C33 -15.2(3) . . . . ?
C22 C21 N32 C29 -7.8(2) . . . . ?
Ru1 C21 N32 C29 166.77(16) . . . . ?
C31 C29 N32 C21 -128.8(2) . . . . ?
C30 C29 N32 C21 111.3(2) . . . . ?
C28 C29 N32 C21 -10.0(2) . . . . ?
C31 C29 N32 C33 53.1(3) . . . . ?
C30 C29 N32 C33 -66.8(3) . . . . ?
C28 C29 N32 C33 171.84(18) . . . . ?
C21 N32 C33 C34 94.6(3) . . . . ?
C29 N32 C33 C34 -87.5(2) . . . . ?
C21 N32 C33 C38 -82.6(3) . . . . ?
C29 N32 C33 C38 95.3(2) . . . . ?
C38 C33 C34 C35 -5.3(3) . . . . ?
N32 C33 C34 C35 177.60(19) . . . . ?
C38 C33 C34 C39 167.8(2) . . . . ?
N32 C33 C34 C39 -9.2(3) . . . . ?
C33 C34 C35 C36 2.0(3) . . . . ?
C39 C34 C35 C36 -171.4(2) . . . . ?
C34 C35 C36 C37 1.6(4) . . . . ?
C35 C36 C37 C38 -2.2(4) . . . . ?
C36 C37 C38 C33 -0.9(4) . . . . ?
C36 C37 C38 C41B 173.3(2) . . . . ?
C36 C37 C38 C41A 173.3(2) . . . . ?
C34 C33 C38 C37 4.8(3) . . . . ?
N32 C33 C38 C37 -178.1(2) . . . . ?
C34 C33 C38 C41B -169.3(2) . . . . ?
N32 C33 C38 C41B 7.8(3) . . . . ?
C34 C33 C38 C41A -169.3(2) . . . . ?
N32 C33 C38 C41A 7.8(3) . . . . ?
C35 C34 C39 C40 -51.2(3) . . . . ?
C33 C34 C39 C40 135.8(2) . . . . ?
C37 C38 C41A C42A -4.6(6) . . . . ?
C33 C38 C41A C42A 169.4(5) . . . . ?
C37 C38 C41B C42B 39.5(5) . . . . ?
C33 C38 C41B C42B -146.5(4) . . . . ?
